data_2022196
loop_
_publ_author_name
'Panteleieva, Olha S.'
'Ponomarova, Vira V.'
'Shtemenko, Alexander V.'
'Domasevitch, Kostiantyn V.'

_publ_section_title
;
 Supramolecular networks supported by the anion&#x00B7;&#x00B7;&#x00B7;\p
 linkage of Keggin-type heteropolyoxotungstates
;
_journal_coeditor_code JX3058
_journal_issue 8
_journal_name_full 'Acta Crystallographica Section C'
_journal_page_first
;
;
_journal_paper_doi 10.1107/S205322962000950X
_journal_volume 76
_journal_year 2020
_chemical_formula_iupac '(C7 H9 N4 O2)3 [P W12 O40], 1.5C2 H6 O'
_chemical_formula_moiety '3(C7 H9 N4 O2 +), O40 P W12 3-, 1.5(C2 H6 O)'
_chemical_formula_sum 'C24 H36 N12 O47.5 P W12'
_chemical_formula_weight 3489.82
_chemical_name_common
;
Tris(theobrominium)
\m~12~-phosphato-tetracosa-\m~2~-oxido-dodecaoxidododecatungsten
ethanol sesquisolvate
;
_chemical_name_systematic
;
Tris(3,7-dimethylxanthinium)
\m~12~-phosphato-tetracosa-\m~2~-oxido-dodecaoxidododecatungsten
ethanol sesquisolvate
;
_space_group_crystal_system monoclinic
_space_group_IT_number 14
_space_group_name_Hall '-P 2yn'
_space_group_name_H-M_alt 'P 1 21/n 1'
_atom_sites_solution_hydrogens mixed
_atom_sites_solution_primary direct
_atom_sites_solution_secondary difmap
_audit_creation_method SHELXL-2018/1
_cell_angle_alpha 90
_cell_angle_beta 90.720(3)
_cell_angle_gamma 90
_cell_formula_units_Z 4
_cell_length_a 10.8071(4)
_cell_length_b 23.4412(13)
_cell_length_c 23.6644(10)
_cell_measurement_reflns_used 29521
_cell_measurement_temperature 203(2)
_cell_measurement_theta_max 26.081
_cell_measurement_theta_min 2.446
_cell_volume 5994.5(5)
_computing_cell_refinement
;
IPDS Software (Stoe & Cie, 2000)
;
_computing_data_collection
;
IPDS Software (Stoe & Cie, 2000)
;
_computing_data_reduction
;
IPDS Software (Stoe & Cie, 2000)
;
_computing_molecular_graphics
;
DIAMOND (Brandenburg, 1999)
;
_computing_publication_material
;
WinGX (Farrugia, 2012)
;
_computing_structure_refinement
;
SHELXL2018 (Sheldrick, 2015)
;
_computing_structure_solution
;
SHELXS97 (Sheldrick, 2008)
;
_diffrn_ambient_temperature 203(2)
_diffrn_measured_fraction_theta_full 0.998
_diffrn_measured_fraction_theta_max 0.991
_diffrn_measurement_device_type 'Stoe Image plate diffraction system'
_diffrn_measurement_method '\f oscillation scans'
_diffrn_radiation_type MoK\a
_diffrn_radiation_wavelength 0.71073
_diffrn_reflns_av_R_equivalents 0.0487
_diffrn_reflns_av_unetI/netI 0.0673
_diffrn_reflns_limit_h_max 13
_diffrn_reflns_limit_h_min -11
_diffrn_reflns_limit_k_max 28
_diffrn_reflns_limit_k_min -28
_diffrn_reflns_limit_l_max 29
_diffrn_reflns_limit_l_min -29
_diffrn_reflns_number 29521
_diffrn_reflns_theta_full 25.242
_diffrn_reflns_theta_max 26.081
_diffrn_reflns_theta_min 2.446
_diffrn_source 'fine-focus sealed tube'
_exptl_absorpt_coefficient_mu 23.067
_exptl_absorpt_correction_T_max 0.2311
_exptl_absorpt_correction_T_min 0.1939
_exptl_absorpt_correction_type numerical
_exptl_absorpt_process_details
;
[X-RED (Stoe & Cie, 2001) and X-SHAPE (Stoe & Cie, 1999)]
;
_exptl_crystal_colour yellow
_exptl_crystal_density_diffrn 3.867
_exptl_crystal_description prism
_exptl_crystal_F_000 6188
_exptl_crystal_size_max 0.230
_exptl_crystal_size_mid 0.210
_exptl_crystal_size_min 0.180
_refine_diff_density_max 2.135
_refine_diff_density_min -1.843
_refine_ls_extinction_method none
_refine_ls_goodness_of_fit_ref 0.927
_refine_ls_hydrogen_treatment constr
_refine_ls_matrix_type full
_refine_ls_number_parameters 889
_refine_ls_number_reflns 11783
_refine_ls_number_restraints 18
_refine_ls_restrained_S_all 0.926
_refine_ls_R_factor_all 0.0921
_refine_ls_R_factor_gt 0.0507
_refine_ls_shift/su_max 0.001
_refine_ls_shift/su_mean 0.000
_refine_ls_structure_factor_coef Fsqd
_refine_ls_weighting_details 'w=1/[\s^2^(Fo^2^)+(0.0616P)^2^] where P=(Fo^2^+2Fc^2^)/3'
_refine_ls_weighting_scheme calc
_refine_ls_wR_factor_gt 0.1093
_refine_ls_wR_factor_ref 0.1234
_reflns_number_gt 7160
_reflns_number_total 11783
_reflns_threshold_expression 'I > 2\s(I)'
_cod_data_source_file jx3058sup1.cif
_cod_data_source_block 2
_cod_original_sg_symbol_H-M 'P 21/n'
_cod_original_formula_sum 'C24 H36 N12 O47.50 P W12'
_cod_database_code 2022196
_shelx_space_group_comment
;
The symmetry employed for this shelxl refinement is uniquely defined
by the following loop, which should always be used as a source of
symmetry information in preference to the above space-group names.
They are only intended as comments.
;
_shelx_estimated_absorpt_t_min 0.076
_shelx_estimated_absorpt_t_max 0.103

loop_
_space_group_symop_operation_xyz
'x, y, z'
'-x+1/2, y+1/2, -z+1/2'
'-x, -y, -z'
'x-1/2, -y-1/2, z-1/2'

loop_
_atom_site_type_symbol
_atom_site_label
_atom_site_fract_x
_atom_site_fract_y
_atom_site_fract_z
_atom_site_U_iso_or_equiv
_atom_site_adp_type
_atom_site_calc_flag
_atom_site_occupancy
_atom_site_disorder_assembly
_atom_site_disorder_group
W W1 0.48891(7) 0.03984(3) 0.32791(3) 0.04100(15) Uani d 1 . .
W W2 0.48800(7) 0.11740(3) 0.45730(3) 0.04284(17) Uani d 1 . .
W W3 0.76021(7) 0.11435(3) 0.37413(3) 0.04061(16) Uani d 1 . .
W W4 0.49793(7) 0.11484(4) 0.19726(3) 0.04805(19) Uani d 1 . .
W W5 0.22585(7) 0.11844(3) 0.27974(3) 0.04743(19) Uani d 1 . .
W W6 0.22332(6) 0.19564(3) 0.40993(3) 0.04050(15) Uani d 1 . .
W W7 0.49467(6) 0.26909(3) 0.45547(3) 0.04010(16) Uani d 1 . .
W W8 0.76745(7) 0.26620(3) 0.37255(3) 0.04415(17) Uani d 1 . .
W W9 0.76866(7) 0.18964(3) 0.24349(3) 0.04700(18) Uani d 1 . .
W W10 0.50376(6) 0.26703(3) 0.19552(3) 0.03815(16) Uani d 1 . .
W W11 0.23256(7) 0.27037(3) 0.27891(3) 0.04191(17) Uani d 1 . .
W W12 0.50288(7) 0.34422(3) 0.32475(4) 0.04439(16) Uani d 1 . .
P P1 0.4955(4) 0.19255(18) 0.32602(18) 0.0359(7) Uani d 1 . .
O O7A 0.450(2) 0.1364(8) 0.2959(8) 0.032(4) Uani d 0.5 . .
O O8A 0.4472(19) 0.1927(8) 0.3862(8) 0.033(4) Uani d 0.5 . .
O O9A 0.641(2) 0.1887(9) 0.3286(8) 0.035(4) Uani d 0.5 . .
O O10A 0.4498(17) 0.2451(8) 0.2947(8) 0.027(4) Uani d 0.5 . .
O O7B 0.537(2) 0.1419(9) 0.3566(8) 0.040(5) Uani d 0.5 . .
O O8B 0.351(2) 0.1963(9) 0.3269(9) 0.036(5) Uani d 0.5 . .
O O9B 0.543(2) 0.1945(9) 0.2667(9) 0.039(5) Uani d 0.5 . .
O O10B 0.542(2) 0.2493(10) 0.3568(8) 0.038(5) Uani d 0.5 . .
O O11 0.4880(16) -0.0315(6) 0.3289(9) 0.082(5) Uani d 1 . .
O O12 0.4577(14) 0.0609(8) 0.4028(7) 0.078(5) Uani d 1 . .
O O13 0.6575(14) 0.0554(7) 0.3432(6) 0.069(4) Uani d 1 . .
O O14 0.5233(15) 0.0555(10) 0.2511(7) 0.099(7) Uani d 1 . .
O O15 0.3233(15) 0.0588(10) 0.3112(6) 0.092(6) Uani d 1 . .
O O16 0.4809(13) 0.0822(7) 0.5184(5) 0.061(4) Uani d 1 . .
O O17 0.6580(15) 0.1128(7) 0.4379(7) 0.073(4) Uani d 1 . .
O O18 0.5166(13) 0.1933(6) 0.4797(9) 0.086(6) Uani d 1 . .
O O19 0.3200(15) 0.1411(6) 0.4475(9) 0.084(6) Uani d 1 . .
O O20 0.8808(14) 0.0772(7) 0.3949(7) 0.074(4) Uani d 1 . .
O O21 0.804(2) 0.1347(7) 0.2993(6) 0.101(7) Uani d 1 . .
O O22 0.801(2) 0.1904(6) 0.3936(5) 0.087(6) Uani d 1 . .
O O23 0.4978(16) 0.0792(7) 0.1362(6) 0.070(4) Uani d 1 . .
O O24 0.3237(15) 0.1135(10) 0.2159(8) 0.098(7) Uani d 1 . .
O O25 0.4742(12) 0.1911(7) 0.1720(9) 0.083(5) Uani d 1 . .
O O26 0.6661(15) 0.1342(6) 0.2074(9) 0.082(5) Uani d 1 . .
O O27 0.0982(12) 0.0837(6) 0.2573(6) 0.057(3) Uani d 1 . .
O O28 0.197(2) 0.1948(6) 0.2586(5) 0.091(6) Uani d 1 . .
O O29 0.187(2) 0.1412(6) 0.3550(5) 0.083(6) Uani d 1 . .
O O30 0.0948(12) 0.1993(5) 0.4480(6) 0.054(3) Uani d 1 . .
O O31 0.3240(14) 0.2518(5) 0.4458(8) 0.071(5) Uani d 1 . .
O O32 0.191(2) 0.2503(5) 0.3542(6) 0.084(6) Uani d 1 . .
O O33 0.4965(14) 0.3063(8) 0.5157(6) 0.074(4) Uani d 1 . .
O O34 0.4707(14) 0.3288(9) 0.4019(8) 0.099(7) Uani d 1 . .
O O35 0.6673(16) 0.2695(9) 0.4355(8) 0.106(8) Uani d 1 . .
O O36 0.8939(11) 0.3011(6) 0.3940(5) 0.057(3) Uani d 1 . .
O O37 0.812(2) 0.2445(6) 0.2985(6) 0.102(8) Uani d 1 . .
O O38 0.6699(15) 0.3274(9) 0.3401(7) 0.091(6) Uani d 1 . .
O O39 0.8957(13) 0.1885(6) 0.2053(6) 0.059(3) Uani d 1 . .
O O40 0.6707(15) 0.2457(6) 0.2055(8) 0.079(5) Uani d 1 . .
O O41 0.5038(19) 0.3019(10) 0.1344(6) 0.109(8) Uani d 1 . .
O O42 0.3332(15) 0.2721(7) 0.2140(7) 0.072(4) Uani d 1 . .
O O43 0.5356(13) 0.3261(7) 0.2480(8) 0.080(5) Uani d 1 . .
O O44 0.1095(12) 0.3063(7) 0.2575(5) 0.061(4) Uani d 1 . .
O O45 0.3330(14) 0.3294(7) 0.3092(7) 0.071(5) Uani d 1 . .
O O46 0.5046(13) 0.4163(5) 0.3253(6) 0.056(3) Uani d 1 . .
O O1 0.4129(12) 0.4920(5) 0.4361(5) 0.046(3) Uani d 1 . .
O O2 0.3852(14) 0.3926(5) 0.5997(5) 0.053(3) Uani d 1 . .
N N1 0.1096(14) 0.3567(6) 0.4497(6) 0.041(3) Uani d 1 . .
H H1N 0.061153 0.330273 0.462798 0.062 Uiso calc 1 . .
N N2 0.1902(13) 0.4194(5) 0.3928(5) 0.036(3) Uani d 1 . .
N N3 0.3954(13) 0.4403(6) 0.5160(6) 0.045(3) Uani d 1 . .
H H3N 0.456189 0.460424 0.529894 0.067 Uiso calc 1 . .
N N4 0.2496(13) 0.3682(6) 0.5310(5) 0.038(3) Uani d 1 . .
C C1 0.0985(17) 0.3819(7) 0.3977(7) 0.046(4) Uani d 1 . .
H H1 0.037075 0.374149 0.370317 0.056 Uiso calc 1 . .
C C2 0.2609(16) 0.4197(7) 0.4430(6) 0.038(3) Uani d 1 . .
C C3 0.3616(15) 0.4533(7) 0.4618(7) 0.039(4) Uani d 1 . .
C C4 0.3479(18) 0.4001(7) 0.5521(8) 0.046(4) Uani d 1 . .
C C5 0.2079(15) 0.3794(7) 0.4772(7) 0.038(3) Uani d 1 . .
C C6 0.2041(19) 0.4576(8) 0.3447(7) 0.049(4) Uani d 1 . .
H H6A 0.277301 0.480998 0.350319 0.073 Uiso calc 1 . .
H H6B 0.212557 0.435315 0.310469 0.073 Uiso calc 1 . .
H H6C 0.131795 0.481929 0.341442 0.073 Uiso calc 1 . .
C C7 0.1990(19) 0.3187(7) 0.5629(8) 0.050(4) Uani d 1 . .
H H7A 0.238113 0.316852 0.599985 0.074 Uiso calc 1 . .
H H7B 0.110356 0.323256 0.567054 0.074 Uiso calc 1 . .
H H7C 0.215578 0.283686 0.542451 0.074 Uiso calc 1 . .
O O3 0.4177(12) 0.1817(5) 0.0167(5) 0.049(3) Uani d 1 . .
O O4 0.3727(15) 0.3733(6) 0.0310(6) 0.061(4) Uani d 1 . .
N N5 0.1054(14) 0.2487(6) 0.1272(6) 0.044(3) Uani d 1 . .
H H5N 0.055427 0.271116 0.145340 0.066 Uiso calc 1 . .
N N6 0.1929(13) 0.1725(6) 0.0960(6) 0.041(3) Uani d 1 . .
N N7 0.3849(14) 0.2775(7) 0.0232(6) 0.047(3) Uani d 1 . .
H H7N 0.442012 0.282726 -0.001862 0.071 Uiso calc 1 . .
N N8 0.2367(13) 0.3194(6) 0.0818(6) 0.040(3) Uani d 1 . .
C C8 0.1033(16) 0.1904(7) 0.1268(7) 0.040(4) Uani d 1 . .
H H8 0.046119 0.167238 0.145753 0.048 Uiso calc 1 . .
C C9 0.2561(14) 0.2178(7) 0.0736(6) 0.035(3) Uani d 1 . .
C C10 0.3586(15) 0.2217(9) 0.0346(6) 0.042(4) Uani d 1 . .
C C11 0.3357(16) 0.3266(8) 0.0449(8) 0.045(4) Uani d 1 . .
C C12 0.1999(14) 0.2649(7) 0.0941(7) 0.037(4) Uani d 1 . .
C C13 0.2136(19) 0.1107(8) 0.0830(8) 0.052(5) Uani d 1 . .
H H13A 0.285684 0.106824 0.059339 0.078 Uiso calc 1 . .
H H13B 0.226831 0.089869 0.117959 0.078 Uiso calc 1 . .
H H13C 0.141542 0.095547 0.063322 0.078 Uiso calc 1 . .
C C14 0.1866(18) 0.3690(8) 0.1124(9) 0.055(5) Uani d 1 . .
H H14A 0.223472 0.403676 0.097960 0.082 Uiso calc 1 . .
H H14B 0.097595 0.370478 0.106981 0.082 Uiso calc 1 . .
H H14C 0.205952 0.365333 0.152393 0.082 Uiso calc 1 . .
O O5 0.8945(14) 0.4151(6) 0.3115(5) 0.060(3) Uani d 1 . .
O O6 0.9017(12) 0.3149(5) 0.1470(5) 0.051(3) Uani d 1 . .
N N9 0.6153(14) 0.4618(5) 0.1714(6) 0.043(3) Uani d 1 . .
H H9N 0.574933 0.462242 0.139363 0.064 Uiso calc 1 . .
N N10 0.6779(16) 0.4843(7) 0.2572(7) 0.055(4) Uani d 1 . .
N N11 0.8876(14) 0.3638(6) 0.2297(7) 0.044(3) Uani d 1 . .
H H11N 0.941866 0.340741 0.244605 0.067 Uiso calc 1 . .
N N12 0.7569(15) 0.3839(6) 0.1512(6) 0.047(4) Uani d 1 . .
C C15 0.5972(19) 0.4964(8) 0.2152(10) 0.058(5) Uani d 1 . .
H H15 0.536647 0.525109 0.216475 0.069 Uiso calc 1 . .
C C16 0.7470(15) 0.4388(7) 0.2378(7) 0.041(4) Uani d 1 . .
C C17 0.846(2) 0.4088(8) 0.2654(8) 0.054(5) Uani d 1 . .
C C18 0.8528(16) 0.3523(6) 0.1742(8) 0.042(4) Uani d 1 . .
C C19 0.7075(15) 0.4260(7) 0.1860(7) 0.040(4) Uani d 1 . .
C C20 0.684(2) 0.5135(9) 0.3110(9) 0.062(5) Uani d 1 . .
H H20A 0.749716 0.497102 0.334087 0.093 Uiso calc 1 . .
H H20B 0.700755 0.553685 0.304839 0.093 Uiso calc 1 . .
H H20C 0.605725 0.509359 0.330166 0.093 Uiso calc 1 . .
C C21 0.722(2) 0.3781(8) 0.0913(8) 0.055(5) Uani d 1 . .
H H21A 0.652799 0.403443 0.082744 0.082 Uiso calc 1 . .
H H21B 0.791351 0.388067 0.067873 0.082 Uiso calc 1 . .
H H21C 0.697027 0.339022 0.083611 0.082 Uiso calc 1 . .
O O47 0.4514(16) 0.4661(7) 0.0892(7) 0.082(5) Uiso d 1 . .
H H1O 0.426758 0.436971 0.070890 0.124 Uiso d 1 . .
C C22 0.364(3) 0.5112(11) 0.0809(11) 0.100(9) Uiso d 1 . .
H H22A 0.404496 0.547692 0.089502 0.120 Uiso calc 1 . .
H H22B 0.295767 0.506279 0.107205 0.120 Uiso calc 1 . .
C C23 0.314(4) 0.5126(19) 0.0220(14) 0.171(19) Uiso d 1 . .
H H23A 0.255767 0.543716 0.018169 0.256 Uiso calc 1 . .
H H23B 0.381798 0.518181 -0.004095 0.256 Uiso calc 1 . .
H H23C 0.273111 0.476783 0.013601 0.256 Uiso calc 1 . .
O O48 0.891(5) 0.501(2) 0.458(3) 0.166(19) Uiso d 0.5 . .
H H2O 0.919711 0.519262 0.429934 0.249 Uiso d 0.5 . .
C C24 0.862(5) 0.442(2) 0.439(4) 0.159(19) Uiso d 0.5 . .
H H24A 0.894194 0.436619 0.401230 0.191 Uiso calc 0.5 . .
H H24B 0.904689 0.415244 0.464609 0.191 Uiso calc 0.5 . .
C C25 0.733(6) 0.430(3) 0.439(3) 0.120(19) Uiso d 0.5 . .
H H25A 0.718892 0.391540 0.426732 0.180 Uiso calc 0.5 . .
H H25B 0.701139 0.435188 0.477082 0.180 Uiso calc 0.5 . .
H H25C 0.690643 0.456563 0.413704 0.180 Uiso calc 0.5 . .

loop_
_atom_site_aniso_label
_atom_site_aniso_U_11
_atom_site_aniso_U_22
_atom_site_aniso_U_33
_atom_site_aniso_U_12
_atom_site_aniso_U_13
_atom_site_aniso_U_23
W1 0.0420(4) 0.0382(3) 0.0428(3) 0.0024(3) 0.0017(3) 0.0015(3)
W2 0.0446(4) 0.0497(4) 0.0341(4) 0.0023(3) -0.0023(3) 0.0092(3)
W3 0.0408(4) 0.0455(4) 0.0354(3) 0.0084(3) -0.0026(3) 0.0004(3)
W4 0.0383(4) 0.0700(5) 0.0358(4) 0.0016(3) -0.0033(3) -0.0178(3)
W5 0.0417(4) 0.0616(4) 0.0389(4) -0.0165(3) -0.0045(3) -0.0001(3)
W6 0.0385(3) 0.0452(3) 0.0380(3) 0.0000(3) 0.0072(3) -0.0015(3)
W7 0.0377(4) 0.0526(4) 0.0300(3) 0.0058(3) -0.0039(3) -0.0078(3)
W8 0.0387(4) 0.0586(4) 0.0349(4) -0.0120(3) -0.0076(3) 0.0000(3)
W9 0.0408(4) 0.0576(4) 0.0428(4) -0.0094(3) 0.0112(3) -0.0135(3)
W10 0.0401(4) 0.0453(3) 0.0289(3) -0.0024(3) -0.0038(3) 0.0038(3)
W11 0.0434(4) 0.0417(3) 0.0403(4) 0.0036(3) -0.0131(3) 0.0010(3)
W12 0.0404(4) 0.0391(3) 0.0537(4) -0.0006(3) -0.0014(3) 0.0061(3)
P1 0.0372(19) 0.0366(17) 0.0340(18) -0.0035(19) -0.0018(15) -0.0029(19)
O7A 0.048(11) 0.034(7) 0.015(8) 0.014(8) -0.003(8) -0.009(7)
O8A 0.035(10) 0.033(9) 0.029(7) 0.017(9) -0.005(7) -0.004(7)
O9A 0.040(7) 0.038(10) 0.027(9) 0.014(8) -0.005(7) -0.001(9)
O10A 0.018(8) 0.042(7) 0.021(8) -0.006(7) -0.004(7) 0.000(7)
O7B 0.053(14) 0.046(12) 0.022(10) 0.032(10) -0.009(10) -0.006(9)
O8B 0.035(11) 0.042(11) 0.031(10) 0.008(9) -0.005(9) -0.010(9)
O9B 0.055(14) 0.029(9) 0.033(10) -0.002(10) -0.014(10) 0.006(9)
O10B 0.032(11) 0.064(14) 0.017(9) 0.003(10) -0.002(8) -0.017(9)
O11 0.072(10) 0.055(8) 0.119(14) -0.016(8) 0.036(10) -0.030(9)
O12 0.044(8) 0.122(13) 0.067(10) -0.008(9) 0.011(7) -0.021(10)
O13 0.063(9) 0.100(11) 0.044(8) -0.010(8) 0.006(7) -0.014(7)
O14 0.050(9) 0.19(2) 0.052(9) 0.035(11) 0.007(7) 0.026(11)
O15 0.054(9) 0.183(19) 0.041(8) 0.035(11) 0.015(7) 0.038(10)
O16 0.058(8) 0.087(9) 0.037(7) -0.009(7) 0.002(6) 0.012(7)
O17 0.068(10) 0.087(10) 0.063(9) -0.019(8) 0.012(8) -0.032(8)
O18 0.039(8) 0.054(7) 0.163(17) -0.001(6) -0.029(9) -0.006(10)
O19 0.061(10) 0.048(8) 0.141(17) -0.013(7) -0.040(10) -0.010(9)
O20 0.064(10) 0.081(10) 0.075(10) 0.032(8) -0.026(8) -0.017(9)
O21 0.20(2) 0.066(9) 0.037(8) -0.045(12) 0.024(11) -0.016(7)
O22 0.19(2) 0.048(7) 0.025(6) -0.031(10) 0.021(8) -0.001(6)
O23 0.087(12) 0.076(9) 0.048(8) 0.000(9) -0.003(7) -0.023(8)
O24 0.043(9) 0.170(18) 0.081(12) 0.026(10) 0.013(8) 0.043(12)
O25 0.035(8) 0.066(8) 0.147(16) 0.009(7) -0.022(9) -0.036(10)
O26 0.063(10) 0.038(7) 0.144(16) 0.003(6) -0.040(10) -0.010(9)
O27 0.034(6) 0.065(8) 0.073(9) -0.017(6) -0.006(6) 0.008(7)
O28 0.20(2) 0.045(7) 0.025(6) -0.032(10) -0.006(9) 0.003(6)
O29 0.177(19) 0.046(7) 0.025(6) -0.007(9) -0.002(9) 0.013(5)
O30 0.049(7) 0.044(6) 0.070(9) 0.011(5) 0.010(6) 0.011(6)
O31 0.054(9) 0.045(7) 0.114(13) 0.006(6) -0.035(8) 0.003(8)
O32 0.176(19) 0.037(7) 0.037(7) -0.022(9) -0.025(9) -0.010(6)
O33 0.059(9) 0.108(11) 0.053(8) 0.031(9) -0.022(7) -0.020(9)
O34 0.047(9) 0.154(16) 0.099(13) 0.046(10) 0.014(9) 0.081(12)
O35 0.062(10) 0.159(18) 0.098(14) 0.032(11) 0.021(10) 0.093(13)
O36 0.036(6) 0.083(9) 0.052(7) -0.022(7) -0.005(6) 0.011(7)
O37 0.22(2) 0.050(8) 0.037(8) -0.034(11) 0.006(11) 0.006(6)
O38 0.056(10) 0.152(17) 0.064(10) 0.025(10) 0.014(8) 0.052(11)
O39 0.048(7) 0.072(8) 0.056(8) 0.009(7) 0.006(6) 0.004(7)
O40 0.064(10) 0.052(8) 0.122(15) -0.003(7) -0.025(9) -0.035(9)
O41 0.117(15) 0.164(18) 0.046(8) -0.079(14) -0.036(9) 0.054(11)
O42 0.063(9) 0.078(10) 0.077(10) -0.013(7) 0.015(8) -0.041(8)
O43 0.035(7) 0.106(12) 0.101(12) -0.022(7) 0.023(8) -0.059(10)
O44 0.043(7) 0.089(10) 0.049(7) 0.023(7) -0.007(6) 0.004(8)
O45 0.056(9) 0.090(10) 0.067(9) -0.027(8) 0.019(7) -0.046(8)
O46 0.050(7) 0.047(6) 0.070(8) -0.019(6) 0.005(6) -0.013(7)
O1 0.060(8) 0.038(6) 0.039(6) -0.008(5) -0.011(6) 0.004(5)
O2 0.075(9) 0.046(6) 0.036(6) 0.001(6) -0.017(6) -0.002(5)
N1 0.044(8) 0.047(7) 0.033(7) -0.009(6) 0.002(6) -0.002(6)
N2 0.044(8) 0.030(6) 0.034(6) -0.004(5) -0.016(6) -0.001(5)
N3 0.038(8) 0.040(7) 0.056(9) -0.007(6) -0.004(7) 0.008(6)
N4 0.043(8) 0.052(7) 0.019(6) -0.005(6) 0.001(5) 0.008(6)
C1 0.044(10) 0.058(10) 0.036(9) -0.003(8) -0.013(8) 0.008(8)
C2 0.048(9) 0.041(8) 0.025(7) -0.011(7) -0.002(7) -0.005(6)
C3 0.033(8) 0.046(9) 0.037(8) 0.005(7) -0.007(7) -0.002(7)
C4 0.052(11) 0.036(8) 0.051(11) 0.007(7) -0.004(8) -0.004(7)
C5 0.036(9) 0.043(8) 0.034(8) 0.003(6) -0.009(7) 0.004(6)
C6 0.058(12) 0.048(9) 0.039(9) -0.005(8) -0.005(8) 0.004(8)
C7 0.062(12) 0.044(9) 0.044(9) -0.009(8) 0.016(9) 0.009(7)
O3 0.045(7) 0.061(7) 0.042(6) 0.016(6) 0.011(5) -0.009(6)
O4 0.078(10) 0.050(7) 0.055(8) -0.013(7) -0.006(7) 0.002(6)
N5 0.041(8) 0.060(8) 0.030(7) -0.003(7) 0.008(6) -0.011(6)
N6 0.028(7) 0.045(7) 0.049(8) 0.006(6) 0.002(6) -0.001(6)
N7 0.037(8) 0.062(9) 0.043(8) -0.010(7) -0.002(6) 0.007(7)
N8 0.041(8) 0.046(8) 0.034(7) -0.005(6) -0.008(6) 0.003(6)
C8 0.046(9) 0.037(8) 0.038(8) -0.011(7) 0.006(7) 0.016(7)
C9 0.030(8) 0.045(8) 0.031(8) 0.004(6) -0.010(6) 0.010(6)
C10 0.028(8) 0.090(13) 0.010(6) 0.001(8) -0.004(6) 0.002(7)
C11 0.034(9) 0.064(11) 0.038(9) 0.000(8) -0.005(7) 0.006(8)
C12 0.023(7) 0.046(8) 0.041(9) 0.003(6) -0.013(7) -0.017(7)
C13 0.051(11) 0.063(11) 0.042(10) 0.015(9) -0.007(8) -0.011(8)
C14 0.043(10) 0.058(10) 0.062(12) 0.006(8) 0.002(9) -0.028(9)
O5 0.066(9) 0.070(8) 0.044(7) -0.006(7) -0.012(6) 0.000(6)
O6 0.046(7) 0.057(7) 0.051(7) 0.007(6) 0.006(6) -0.004(6)
N9 0.052(9) 0.035(7) 0.040(8) -0.003(6) -0.004(6) 0.002(6)
N10 0.051(9) 0.053(9) 0.061(10) -0.004(7) 0.008(8) -0.005(8)
N11 0.043(8) 0.033(7) 0.056(9) -0.007(6) -0.019(7) 0.013(6)
N12 0.049(9) 0.046(8) 0.045(8) 0.006(6) -0.009(7) 0.008(6)
C15 0.042(11) 0.050(10) 0.081(15) 0.005(8) 0.001(10) 0.002(10)
C16 0.028(8) 0.055(9) 0.039(9) 0.006(7) 0.002(7) 0.016(8)
C17 0.069(13) 0.045(10) 0.048(11) -0.014(9) -0.004(10) 0.018(8)
C18 0.043(9) 0.031(7) 0.052(10) -0.006(7) -0.008(8) -0.003(7)
C19 0.036(8) 0.034(8) 0.050(9) 0.004(6) 0.002(7) 0.015(7)
C20 0.071(14) 0.056(11) 0.059(12) -0.014(10) 0.008(11) -0.017(10)
C21 0.064(13) 0.055(10) 0.046(10) 0.007(9) -0.016(9) 0.016(8)

loop_
_atom_type_symbol
_atom_type_description
_atom_type_scat_dispersion_real
_atom_type_scat_dispersion_imag
_atom_type_scat_source
C C 0.0033 0.0016 'International Tables Vol C Tables 4.2.6.8 and 6.1.1.4'
H H 0.0000 0.0000 'International Tables Vol C Tables 4.2.6.8 and 6.1.1.4'
N N 0.0061 0.0033 'International Tables Vol C Tables 4.2.6.8 and 6.1.1.4'
O O 0.0106 0.0060 'International Tables Vol C Tables 4.2.6.8 and 6.1.1.4'
P P 0.1023 0.0942 'International Tables Vol C Tables 4.2.6.8 and 6.1.1.4'
W W -0.8490 6.8722 'International Tables Vol C Tables 4.2.6.8 and 6.1.1.4'

loop_
_geom_angle_atom_site_label_1
_geom_angle_atom_site_label_2
_geom_angle_atom_site_label_3
_geom_angle_site_symmetry_1
_geom_angle_site_symmetry_3
_geom_angle
_geom_angle_publ_flag
O11 W1 O12 . . 104.4(9) ?
O11 W1 O15 . . 103.5(10) ?
O12 W1 O15 . . 87.4(7) ?
O11 W1 O13 . . 101.3(8) ?
O12 W1 O13 . . 87.3(6) ?
O15 W1 O13 . . 155.1(9) ?
O11 W1 O14 . . 102.0(10) ?
O12 W1 O14 . . 153.6(9) ?
O15 W1 O14 . . 87.2(6) ?
O13 W1 O14 . . 86.9(7) ?
O11 W1 O7A . . 159.6(9) ?
O12 W1 O7A . . 91.0(7) ?
O15 W1 O7A . . 63.3(9) ?
O13 W1 O7A . . 92.5(7) ?
O14 W1 O7A . . 63.6(8) ?
O16 W2 O12 . . 103.7(8) ?
O16 W2 O18 . . 103.4(8) ?
O12 W2 O18 . . 152.8(9) ?
O16 W2 O17 . . 103.7(7) ?
O12 W2 O17 . . 87.4(6) ?
O18 W2 O17 . . 88.0(7) ?
O16 W2 O19 . . 101.3(8) ?
O12 W2 O19 . . 88.0(7) ?
O18 W2 O19 . . 84.9(6) ?
O17 W2 O19 . . 155.0(8) ?
O16 W2 O8A . . 158.9(7) ?
O12 W2 O8A . . 90.5(7) ?
O18 W2 O8A . . 62.9(7) ?
O17 W2 O8A . . 92.3(7) ?
O19 W2 O8A . . 63.2(7) ?
O16 W2 O7B . . 161.3(7) ?
O12 W2 O7B . . 63.0(7) ?
O18 W2 O7B . . 90.9(8) ?
O17 W2 O7B . . 64.4(7) ?
O19 W2 O7B . . 91.7(8) ?
O8A W2 O7B . . 39.7(6) ?
O20 W3 O17 . . 102.8(8) ?
O20 W3 O22 . . 104.3(9) ?
O17 W3 O22 . . 87.7(6) ?
O20 W3 O21 . . 101.8(10) ?
O17 W3 O21 . . 155.4(10) ?
O22 W3 O21 . . 86.0(6) ?
O20 W3 O13 . . 100.8(8) ?
O17 W3 O13 . . 87.1(6) ?
O22 W3 O13 . . 154.9(8) ?
O21 W3 O13 . . 88.6(7) ?
O20 W3 O9A . . 159.3(9) ?
O17 W3 O9A . . 93.3(8) ?
O22 W3 O9A . . 63.1(8) ?
O21 W3 O9A . . 62.7(9) ?
O13 W3 O9A . . 92.7(7) ?
O20 W3 O7B . . 160.0(9) ?
O17 W3 O7B . . 64.4(7) ?
O22 W3 O7B . . 91.0(9) ?
O21 W3 O7B . . 91.9(9) ?
O13 W3 O7B . . 64.7(7) ?
O9A W3 O7B . . 40.5(8) ?
O23 W4 O26 . . 102.8(8) ?
O23 W4 O25 . . 101.5(8) ?
O26 W4 O25 . . 86.6(6) ?
O23 W4 O14 . . 102.2(8) ?
O26 W4 O14 . . 87.7(8) ?
O25 W4 O14 . . 156.2(9) ?
O23 W4 O24 . . 101.4(9) ?
O26 W4 O24 . . 155.8(9) ?
O25 W4 O24 . . 87.6(8) ?
O14 W4 O24 . . 88.2(7) ?
O23 W4 O7A . . 158.4(8) ?
O26 W4 O7A . . 92.6(8) ?
O25 W4 O7A . . 94.4(7) ?
O14 W4 O7A . . 62.9(7) ?
O24 W4 O7A . . 64.4(8) ?
O27 W5 O24 . . 100.7(8) ?
O27 W5 O28 . . 104.1(8) ?
O24 W5 O28 . . 86.4(8) ?
O27 W5 O15 . . 102.5(8) ?
O24 W5 O15 . . 87.4(7) ?
O28 W5 O15 . . 153.4(9) ?
O27 W5 O29 . . 103.8(8) ?
O24 W5 O29 . . 155.4(9) ?
O28 W5 O29 . . 86.8(6) ?
O15 W5 O29 . . 88.1(7) ?
O27 W5 O7A . . 157.7(6) ?
O24 W5 O7A . . 64.7(7) ?
O28 W5 O7A . . 92.1(8) ?
O15 W5 O7A . . 61.9(7) ?
O29 W5 O7A . . 92.0(8) ?
O27 W5 O8B . . 157.3(7) ?
O24 W5 O8B . . 95.6(9) ?
O28 W5 O8B . . 61.0(7) ?
O15 W5 O8B . . 93.9(8) ?
O29 W5 O8B . . 60.6(7) ?
O7A W5 O8B . . 45.0(6) ?
O30 W6 O29 . . 104.0(8) ?
O30 W6 O19 . . 104.0(8) ?
O29 W6 O19 . . 88.6(7) ?
O30 W6 O32 . . 101.4(8) ?
O29 W6 O32 . . 86.6(5) ?
O19 W6 O32 . . 154.5(9) ?
O30 W6 O31 . . 101.5(7) ?
O29 W6 O31 . . 154.5(8) ?
O19 W6 O31 . . 87.0(6) ?
O32 W6 O31 . . 86.6(6) ?
O30 W6 O8B . . 158.0(7) ?
O29 W6 O8B . . 63.5(7) ?
O19 W6 O8B . . 94.0(8) ?
O32 W6 O8B . . 61.6(8) ?
O31 W6 O8B . . 91.7(8) ?
O30 W6 O8A . . 160.2(7) ?
O29 W6 O8A . . 91.2(8) ?
O19 W6 O8A . . 63.2(7) ?
O32 W6 O8A . . 91.9(8) ?
O31 W6 O8A . . 64.4(7) ?
O8B W6 O8A . . 41.5(6) ?
O33 W7 O18 . . 103.4(9) ?
O33 W7 O31 . . 102.4(8) ?
O18 W7 O31 . . 87.4(6) ?
O33 W7 O34 . . 100.6(9) ?
O18 W7 O34 . . 155.9(9) ?
O31 W7 O34 . . 87.3(7) ?
O33 W7 O35 . . 101.8(9) ?
O18 W7 O35 . . 87.8(7) ?
O31 W7 O35 . . 155.7(9) ?
O34 W7 O35 . . 87.5(6) ?
O33 W7 O10B . . 156.2(9) ?
O18 W7 O10B . . 94.9(9) ?
O31 W7 O10B . . 93.4(8) ?
O34 W7 O10B . . 62.0(9) ?
O35 W7 O10B . . 63.3(8) ?
O33 W7 O8A . . 160.4(8) ?
O18 W7 O8A . . 62.8(7) ?
O31 W7 O8A . . 64.8(7) ?
O34 W7 O8A . . 93.7(9) ?
O35 W7 O8A . . 92.0(9) ?
O36 W8 O35 . . 102.7(9) ?
O36 W8 O22 . . 103.3(8) ?
O35 W8 O22 . . 86.5(8) ?
O36 W8 O37 . . 101.4(9) ?
O35 W8 O37 . . 155.9(10) ?
O22 W8 O37 . . 86.6(6) ?
O36 W8 O38 . . 101.4(8) ?
O35 W8 O38 . . 88.1(7) ?
O22 W8 O38 . . 155.3(9) ?
O37 W8 O38 . . 88.6(8) ?
O36 W8 O9A . . 158.1(7) ?
O35 W8 O9A . . 92.5(9) ?
O22 W8 O9A . . 61.5(7) ?
O37 W8 O9A . . 64.0(8) ?
O38 W8 O9A . . 94.7(8) ?
O36 W8 O10B . . 157.0(7) ?
O35 W8 O10B . . 63.1(8) ?
O22 W8 O10B . . 94.2(9) ?
O37 W8 O10B . . 94.4(9) ?
O38 W8 O10B . . 62.1(8) ?
O9A W8 O10B . . 44.9(7) ?
O39 W9 O21 . . 102.0(9) ?
O39 W9 O37 . . 100.9(9) ?
O21 W9 O37 . . 86.3(6) ?
O39 W9 O26 . . 103.0(8) ?
O21 W9 O26 . . 87.7(8) ?
O37 W9 O26 . . 156.1(10) ?
O39 W9 O40 . . 102.3(8) ?
O21 W9 O40 . . 155.7(9) ?
O37 W9 O40 . . 89.2(8) ?
O26 W9 O40 . . 86.7(6) ?
O39 W9 O9A . . 158.0(7) ?
O21 W9 O9A . . 62.0(8) ?
O37 W9 O9A . . 64.9(8) ?
O26 W9 O9A . . 91.9(8) ?
O40 W9 O9A . . 94.5(7) ?
O39 W9 O9B . . 159.5(7) ?
O21 W9 O9B . . 93.9(9) ?
O37 W9 O9B . . 92.9(9) ?
O26 W9 O9B . . 64.4(7) ?
O40 W9 O9B . . 62.4(7) ?
O41 W10 O40 . . 103.2(10) ?
O41 W10 O43 . . 102.1(10) ?
O40 W10 O43 . . 86.9(6) ?
O41 W10 O25 . . 102.0(10) ?
O40 W10 O25 . . 86.9(6) ?
O43 W10 O25 . . 155.9(9) ?
O41 W10 O42 . . 100.4(10) ?
O40 W10 O42 . . 156.4(8) ?
O43 W10 O42 . . 88.4(6) ?
O25 W10 O42 . . 88.1(6) ?
O41 W10 O9B . . 161.2(11) ?
O40 W10 O9B . . 64.3(8) ?
O43 W10 O9B . . 91.6(8) ?
O25 W10 O9B . . 64.7(8) ?
O42 W10 O9B . . 92.7(8) ?
O41 W10 O10A . . 158.3(10) ?
O40 W10 O10A . . 93.6(8) ?
O43 W10 O10A . . 64.7(7) ?
O25 W10 O10A . . 92.5(8) ?
O42 W10 O10A . . 63.6(7) ?
O44 W11 O28 . . 104.0(9) ?
O44 W11 O45 . . 101.5(8) ?
O28 W11 O45 . . 154.5(9) ?
O44 W11 O42 . . 102.0(7) ?
O28 W11 O42 . . 86.1(7) ?
O45 W11 O42 . . 87.6(6) ?
O44 W11 O32 . . 102.4(8) ?
O28 W11 O32 . . 87.5(5) ?
O45 W11 O32 . . 88.1(6) ?
O42 W11 O32 . . 155.5(8) ?
O44 W11 O8B . . 157.9(8) ?
O28 W11 O8B . . 63.2(8) ?
O45 W11 O8B . . 92.8(8) ?
O42 W11 O8B . . 95.2(7) ?
O32 W11 O8B . . 60.9(8) ?
O44 W11 O10A . . 160.0(7) ?
O28 W11 O10A . . 90.2(8) ?
O45 W11 O10A . . 64.8(7) ?
O42 W11 O10A . . 64.5(7) ?
O32 W11 O10A . . 92.0(8) ?
O46 W12 O38 . . 101.4(8) ?
O46 W12 O34 . . 100.7(8) ?
O38 W12 O34 . . 87.8(7) ?
O46 W12 O45 . . 101.3(7) ?
O38 W12 O45 . . 157.3(8) ?
O34 W12 O45 . . 87.9(7) ?
O46 W12 O43 . . 103.2(7) ?
O38 W12 O43 . . 87.0(7) ?
O34 W12 O43 . . 156.1(8) ?
O45 W12 O43 . . 88.0(6) ?
O46 W12 O10B . . 158.1(7) ?
O38 W12 O10B . . 64.9(8) ?
O34 W12 O10B . . 63.3(7) ?
O45 W12 O10B . . 93.3(7) ?
O43 W12 O10B . . 93.5(7) ?
O46 W12 O10A . . 159.4(7) ?
O38 W12 O10A . . 94.4(8) ?
O34 W12 O10A . . 93.0(8) ?
O45 W12 O10A . . 63.6(6) ?
O43 W12 O10A . . 64.2(7) ?
O7B P1 O9B . . 112.3(12) ?
O10A P1 O8A . . 110.0(10) ?
O7B P1 O8B . . 109.9(13) ?
O9B P1 O8B . . 111.5(12) ?
O10A P1 O8B . . 69.0(11) ?
O10A P1 O7A . . 110.9(9) ?
O8A P1 O7A . . 108.4(11) ?
O10A P1 O9A . . 112.6(10) ?
O7A P1 O9A . . 106.2(11) ?
O7B P1 O10B . . 111.1(11) ?
O9B P1 O10B . . 106.9(11) ?
O8B P1 O10B . . 104.9(11) ?
P1 O7A W1 . . 125.8(10) ?
P1 O7A W4 . . 122.3(12) ?
W1 O7A W4 . . 93.8(6) ?
P1 O7A W5 . . 120.9(10) ?
W1 O7A W5 . . 93.2(7) ?
W4 O7A W5 . . 92.2(6) ?
P1 O8A W2 . . 125.0(10) ?
P1 O8A W7 . . 123.3(12) ?
W2 O8A W7 . . 91.9(6) ?
P1 O8A W6 . . 123.8(10) ?
W2 O8A W6 . . 91.8(7) ?
W7 O8A W6 . . 91.4(6) ?
P1 O9A W3 . . 125.7(12) ?
P1 O9A W9 . . 122.5(10) ?
W3 O9A W9 . . 94.1(7) ?
P1 O9A W8 . . 121.0(10) ?
W3 O9A W8 . . 93.1(7) ?
W9 O9A W8 . . 91.5(8) ?
P1 O10A W11 . . 125.3(10) ?
P1 O10A W10 . . 123.5(11) ?
W11 O10A W10 . . 92.4(6) ?
P1 O10A W12 . . 122.9(10) ?
W11 O10A W12 . . 92.0(7) ?
W10 O10A W12 . . 91.2(6) ?
P1 O7B W2 . . 126.0(11) ?
P1 O7B W3 . . 125.2(15) ?
W2 O7B W3 . . 89.9(6) ?
P1 O8B W6 . . 126.2(11) ?
P1 O8B W11 . . 123.6(12) ?
W6 O8B W11 . . 94.8(7) ?
P1 O8B W5 . . 118.8(10) ?
W6 O8B W5 . . 92.8(8) ?
W11 O8B W5 . . 92.0(7) ?
P1 O9B W10 . . 127.5(12) ?
P1 O9B W9 . . 123.4(11) ?
W10 O9B W9 . . 92.5(8) ?
P1 O10B W12 . . 125.4(11) ?
P1 O10B W7 . . 121.7(12) ?
W12 O10B W7 . . 95.0(7) ?
P1 O10B W8 . . 120.3(11) ?
W12 O10B W8 . . 93.9(8) ?
W7 O10B W8 . . 92.5(6) ?
W2 O12 W1 . . 143.5(10) ?
W1 O13 W3 . . 140.1(9) ?
W1 O14 W4 . . 139.0(12) ?
W1 O15 W5 . . 141.1(12) ?
W3 O17 W2 . . 140.4(10) ?
W2 O18 W7 . . 141.9(11) ?
W6 O19 W2 . . 141.4(11) ?
W9 O21 W3 . . 140.7(13) ?
W8 O22 W3 . . 141.6(11) ?
W5 O24 W4 . . 138.4(11) ?
W10 O25 W4 . . 140.4(10) ?
W4 O26 W9 . . 140.9(10) ?
W11 O28 W5 . . 142.9(9) ?
W6 O29 W5 . . 142.6(10) ?
W7 O31 W6 . . 138.6(9) ?
W6 O32 W11 . . 141.9(11) ?
W12 O34 W7 . . 139.1(11) ?
W8 O35 W7 . . 140.6(12) ?
W9 O37 W8 . . 139.4(11) ?
W12 O38 W8 . . 138.6(11) ?
W10 O40 W9 . . 140.1(11) ?
W11 O42 W10 . . 138.8(10) ?
W10 O43 W12 . . 139.2(10) ?
W11 O45 W12 . . 139.0(9) ?
C5 N1 C1 . . 108.8(14) ?
C5 N1 H1N . . 125.6 ?
C1 N1 H1N . . 125.6 ?
C1 N2 C2 . . 109.1(13) ?
C1 N2 C6 . . 123.9(13) ?
C2 N2 C6 . . 126.6(13) ?
C3 N3 C4 . . 129.8(15) ?
C3 N3 H3N . . 115.1 ?
C4 N3 H3N . . 115.1 ?
C5 N4 C4 . . 118.1(14) ?
C5 N4 C7 . . 120.1(15) ?
C4 N4 C7 . . 121.4(14) ?
N2 C1 N1 . . 107.9(14) ?
N2 C1 H1 . . 126.1 ?
N1 C1 H1 . . 126.1 ?
C5 C2 N2 . . 105.6(14) ?
C5 C2 C3 . . 121.5(14) ?
N2 C2 C3 . . 132.8(14) ?
O1 C3 N3 . . 120.9(15) ?
O1 C3 C2 . . 127.4(15) ?
N3 C3 C2 . . 111.6(15) ?
O2 C4 N3 . . 123.9(18) ?
O2 C4 N4 . . 120.1(17) ?
N3 C4 N4 . . 115.9(15) ?
N1 C5 N4 . . 128.3(15) ?
N1 C5 C2 . . 108.6(14) ?
N4 C5 C2 . . 123.0(15) ?
N2 C6 H6A . . 109.5 ?
N2 C6 H6B . . 109.5 ?
H6A C6 H6B . . 109.5 ?
N2 C6 H6C . . 109.5 ?
H6A C6 H6C . . 109.5 ?
H6B C6 H6C . . 109.5 ?
N4 C7 H7A . . 109.5 ?
N4 C7 H7B . . 109.5 ?
H7A C7 H7B . . 109.5 ?
N4 C7 H7C . . 109.5 ?
H7A C7 H7C . . 109.5 ?
H7B C7 H7C . . 109.5 ?
C12 N5 C8 . . 106.8(14) ?
C12 N5 H5N . . 126.6 ?
C8 N5 H5N . . 126.6 ?
C8 N6 C9 . . 110.3(13) ?
C8 N6 C13 . . 123.1(15) ?
C9 N6 C13 . . 126.4(14) ?
C10 N7 C11 . . 130.3(15) ?
C10 N7 H7N . . 114.8 ?
C11 N7 H7N . . 114.8 ?
C12 N8 C11 . . 118.1(14) ?
C12 N8 C14 . . 121.4(15) ?
C11 N8 C14 . . 119.9(15) ?
N6 C8 N5 . . 108.5(14) ?
N6 C8 H8 . . 125.8 ?
N5 C8 H8 . . 125.8 ?
C12 C9 N6 . . 105.5(14) ?
C12 C9 C10 . . 121.6(16) ?
N6 C9 C10 . . 132.9(15) ?
O3 C10 N7 . . 124.0(15) ?
O3 C10 C9 . . 125.5(17) ?
N7 C10 C9 . . 110.4(16) ?
O4 C11 N7 . . 121.7(17) ?
O4 C11 N8 . . 122.4(17) ?
N7 C11 N8 . . 115.8(15) ?
N5 C12 C9 . . 108.9(15) ?
N5 C12 N8 . . 127.5(14) ?
C9 C12 N8 . . 123.6(16) ?
N6 C13 H13A . . 109.5 ?
N6 C13 H13B . . 109.5 ?
H13A C13 H13B . . 109.5 ?
N6 C13 H13C . . 109.5 ?
H13A C13 H13C . . 109.5 ?
H13B C13 H13C . . 109.5 ?
N8 C14 H14A . . 109.5 ?
N8 C14 H14B . . 109.5 ?
H14A C14 H14B . . 109.5 ?
N8 C14 H14C . . 109.5 ?
H14A C14 H14C . . 109.5 ?
H14B C14 H14C . . 109.5 ?
C15 N9 C19 . . 107.2(15) ?
C15 N9 H9N . . 126.4 ?
C19 N9 H9N . . 126.4 ?
C15 N10 C16 . . 105.4(16) ?
C15 N10 C20 . . 125.0(18) ?
C16 N10 C20 . . 129.6(18) ?
C18 N11 C17 . . 128.4(15) ?
C18 N11 H11N . . 115.8 ?
C17 N11 H11N . . 115.8 ?
C18 N12 C19 . . 116.0(14) ?
C18 N12 C21 . . 121.0(16) ?
C19 N12 C21 . . 122.4(15) ?
N9 C15 N10 . . 110.3(17) ?
N9 C15 H15 . . 124.8 ?
N10 C15 H15 . . 124.8 ?
C19 C16 N10 . . 108.1(15) ?
C19 C16 C17 . . 122.7(17) ?
N10 C16 C17 . . 129.2(17) ?
O5 C17 N11 . . 119.1(19) ?
O5 C17 C16 . . 132(2) ?
N11 C17 C16 . . 109.4(16) ?
O6 C18 N12 . . 120.6(16) ?
O6 C18 N11 . . 122.0(16) ?
N12 C18 N11 . . 117.4(15) ?
C16 C19 N9 . . 109.0(15) ?
C16 C19 N12 . . 125.6(15) ?
N9 C19 N12 . . 125.3(15) ?
N10 C20 H20A . . 109.5 ?
N10 C20 H20B . . 109.5 ?
H20A C20 H20B . . 109.5 ?
N10 C20 H20C . . 109.5 ?
H20A C20 H20C . . 109.5 ?
H20B C20 H20C . . 109.5 ?
N12 C21 H21A . . 109.5 ?
N12 C21 H21B . . 109.5 ?
H21A C21 H21B . . 109.5 ?
N12 C21 H21C . . 109.5 ?
H21A C21 H21C . . 109.5 ?
H21B C21 H21C . . 109.5 ?
C22 O47 H1O . . 108.8 ?
O47 C22 C23 . . 112.1(11) ?
O47 C22 H22A . . 109.2 ?
C23 C22 H22A . . 109.2 ?
O47 C22 H22B . . 109.2 ?
C23 C22 H22B . . 109.2 ?
H22A C22 H22B . . 107.9 ?
C22 C23 H23A . . 109.5 ?
C22 C23 H23B . . 109.5 ?
H23A C23 H23B . . 109.5 ?
C22 C23 H23C . . 109.5 ?
H23A C23 H23C . . 109.5 ?
H23B C23 H23C . . 109.5 ?
C24 O48 H2O . . 107.5 ?
C25 C24 O48 . . 112.5(11) ?
C25 C24 H24A . . 109.1 ?
O48 C24 H24A . . 109.1 ?
C25 C24 H24B . . 109.1 ?
O48 C24 H24B . . 108.0 ?
H24A C24 H24B . . 107.8 ?
C24 C25 H25A . . 109.5 ?
C24 C25 H25B . . 109.5 ?
H25A C25 H25B . . 109.5 ?
C24 C25 H25C . . 109.5 ?
H25A C25 H25C . . 109.5 ?
H25B C25 H25C . . 109.5 ?

loop_
_geom_bond_atom_site_label_1
_geom_bond_atom_site_label_2
_geom_bond_site_symmetry_2
_geom_bond_distance
_geom_bond_publ_flag
W1 O11 . 1.673(14) ?
W1 O12 . 1.875(15) ?
W1 O15 . 1.881(15) ?
W1 O13 . 1.888(15) ?
W1 O14 . 1.896(16) ?
W1 O7A . 2.424(19) ?
W2 O16 . 1.668(13) ?
W2 O12 . 1.875(16) ?
W2 O18 . 1.881(15) ?
W2 O17 . 1.903(16) ?
W2 O19 . 1.910(16) ?
W2 O8A . 2.474(19) ?
W2 O7B . 2.51(2) ?
W3 O20 . 1.638(13) ?
W3 O17 . 1.881(15) ?
W3 O22 . 1.891(13) ?
W3 O21 . 1.902(15) ?
W3 O13 . 1.912(15) ?
W3 O9A . 2.412(19) ?
W3 O7B . 2.53(2) ?
W4 O23 . 1.668(13) ?
W4 O26 . 1.886(16) ?
W4 O25 . 1.902(17) ?
W4 O14 . 1.904(19) ?
W4 O24 . 1.939(16) ?
W4 O7A . 2.450(18) ?
W5 O27 . 1.683(12) ?
W5 O24 . 1.859(17) ?
W5 O28 . 1.884(15) ?
W5 O15 . 1.897(17) ?
W5 O29 . 1.911(14) ?
W5 O7A . 2.48(2) ?
W5 O8B . 2.52(2) ?
W6 O30 . 1.667(13) ?
W6 O29 . 1.861(14) ?
W6 O19 . 1.868(16) ?
W6 O32 . 1.870(14) ?
W6 O31 . 1.901(14) ?
W6 O8B . 2.41(2) ?
W6 O8A . 2.49(2) ?
W7 O33 . 1.670(14) ?
W7 O18 . 1.882(16) ?
W7 O31 . 1.900(15) ?
W7 O34 . 1.904(15) ?
W7 O35 . 1.930(17) ?
W7 O10B . 2.442(19) ?
W7 O8A . 2.477(19) ?
W8 O36 . 1.666(12) ?
W8 O35 . 1.854(18) ?
W8 O22 . 1.879(15) ?
W8 O37 . 1.893(16) ?
W8 O38 . 1.933(17) ?
W8 O9A . 2.49(2) ?
W8 O10B . 2.49(2) ?
W9 O39 . 1.654(14) ?
W9 O21 . 1.881(19) ?
W9 O37 . 1.884(16) ?
W9 O26 . 1.904(14) ?
W9 O40 . 1.905(17) ?
W9 O9A . 2.45(2) ?
W9 O9B . 2.50(2) ?
W10 O41 . 1.661(14) ?
W10 O40 . 1.885(16) ?
W10 O43 . 1.888(14) ?
W10 O25 . 1.891(14) ?
W10 O42 . 1.903(16) ?
W10 O9B . 2.429(19) ?
W10 O10A . 2.478(18) ?
W11 O44 . 1.649(12) ?
W11 O28 . 1.873(13) ?
W11 O45 . 1.894(13) ?
W11 O42 . 1.894(15) ?
W11 O32 . 1.901(15) ?
W11 O8B . 2.43(2) ?
W11 O10A . 2.445(18) ?
W12 O46 . 1.689(12) ?
W12 O38 . 1.879(16) ?
W12 O34 . 1.897(17) ?
W12 O45 . 1.900(15) ?
W12 O43 . 1.903(16) ?
W12 O10B . 2.39(2) ?
W12 O10A . 2.495(19) ?
P1 O7B . 1.46(2) ?
P1 O9B . 1.50(2) ?
P1 O10A . 1.518(19) ?
P1 O8A . 1.52(2) ?
P1 O8B . 1.57(2) ?
P1 O7A . 1.57(2) ?
P1 O9A . 1.58(2) ?
P1 O10B . 1.59(2) ?
O1 C3 . 1.23(2) ?
O2 C4 . 1.21(2) ?
N1 C5 . 1.35(2) ?
N1 C1 . 1.37(2) ?
N1 H1N . 0.8700 ?
N2 C1 . 1.33(2) ?
N2 C2 . 1.403(19) ?
N2 C6 . 1.46(2) ?
N3 C3 . 1.37(2) ?
N3 C4 . 1.37(2) ?
N3 H3N . 0.8700 ?
N4 C5 . 1.370(19) ?
N4 C4 . 1.39(2) ?
N4 C7 . 1.49(2) ?
C1 H1 . 0.9400 ?
C2 C5 . 1.37(2) ?
C2 C3 . 1.41(2) ?
C6 H6A . 0.9700 ?
C6 H6B . 0.9700 ?
C6 H6C . 0.9700 ?
C7 H7A . 0.9700 ?
C7 H7B . 0.9700 ?
C7 H7C . 0.9700 ?
O3 C10 . 1.21(2) ?
O4 C11 . 1.21(2) ?
N5 C12 . 1.35(2) ?
N5 C8 . 1.37(2) ?
N5 H5N . 0.8700 ?
N6 C8 . 1.29(2) ?
N6 C9 . 1.37(2) ?
N6 C13 . 1.50(2) ?
N7 C10 . 1.37(2) ?
N7 C11 . 1.37(2) ?
N7 H7N . 0.8700 ?
N8 C12 . 1.37(2) ?
N8 C11 . 1.40(2) ?
N8 C14 . 1.48(2) ?
C8 H8 . 0.9400 ?
C9 C12 . 1.35(2) ?
C9 C10 . 1.45(2) ?
C13 H13A . 0.9700 ?
C13 H13B . 0.9700 ?
C13 H13C . 0.9700 ?
C14 H14A . 0.9700 ?
C14 H14B . 0.9700 ?
C14 H14C . 0.9700 ?
O5 C17 . 1.21(2) ?
O6 C18 . 1.21(2) ?
N9 C15 . 1.33(3) ?
N9 C19 . 1.34(2) ?
N9 H9N . 0.8700 ?
N10 C15 . 1.34(3) ?
N10 C16 . 1.38(2) ?
N10 C20 . 1.45(3) ?
N11 C18 . 1.39(2) ?
N11 C17 . 1.43(3) ?
N11 H11N . 0.8700 ?
N12 C18 . 1.38(2) ?
N12 C19 . 1.40(2) ?
N12 C21 . 1.47(2) ?
C15 H15 . 0.9400 ?
C16 C19 . 1.33(2) ?
C16 C17 . 1.43(3) ?
C20 H20A . 0.9700 ?
C20 H20B . 0.9700 ?
C20 H20C . 0.9700 ?
C21 H21A . 0.9700 ?
C21 H21B . 0.9700 ?
C21 H21C . 0.9700 ?
O47 C22 . 1.427(10) ?
O47 H1O . 0.8500 ?
C22 C23 . 1.489(10) ?
C22 H22A . 0.9800 ?
C22 H22B . 0.9800 ?
C23 H23A . 0.9700 ?
C23 H23B . 0.9700 ?
C23 H23C . 0.9700 ?
O48 C24 . 1.488(10) ?
O48 H2O . 0.8500 ?
C24 C25 . 1.426(10) ?
C24 H24A . 0.9800 ?
C24 H24B . 0.9800 ?
C25 H25A . 0.9700 ?
C25 H25B . 0.9700 ?
C25 H25C . 0.9700 ?

loop_
_geom_hbond_atom_site_label_D
_geom_hbond_atom_site_label_H
_geom_hbond_atom_site_label_A
_geom_hbond_site_symmetry_A
_geom_hbond_distance_DH
_geom_hbond_distance_HA
_geom_hbond_distance_DA
_geom_hbond_angle_DHA
_geom_hbond_publ_flag
N1 H1N O3 4_566 0.87 2.04 2.776(18) 142 yes
N1 H1N O36 1_455 0.87 2.51 2.965(18) 113 yes
N3 H3N O1 3_666 0.87 1.97 2.835(18) 177 yes
N5 H5N O6 1_455 0.87 1.95 2.738(19) 149 yes
N7 H7N O30 4_665 0.87 2.09 2.95(2) 171 yes
N9 H9N O47 . 0.87 1.78 2.62(2) 161 yes
N11 H11N O44 1_655 0.87 2.00 2.822(19) 156 yes
O47 H1O O4 . 0.85 1.86 2.71(2) 180 yes
O48 H2O O23 2_655 0.85 2.29 3.13(7) 171 yes
C1 H1 O5 1_455 0.94 2.28 3.08(2) 144 no
C1 H1 O36 1_455 0.94 2.38 2.91(2) 116 no
C8 H8 O39 1_455 0.94 2.22 2.93(2) 132 no
C8 H8 O2 4_565 0.94 2.48 3.12(2) 125 no
C15 H15 O27 2_555 0.94 2.10 3.02(2) 165 no
C7 H7B O3 4_566 0.97 2.39 3.22(2) 143 no
C7 H7C O31 . 0.97 2.69 3.47(2) 138 no
C13 H13B O24 . 0.97 2.59 3.35(3) 135 no
C13 H13C O1 2_545 0.97 2.50 3.13(2) 123 no
C14 H14B O6 1_455 0.97 2.67 3.44(2) 136 no
C14 H14B O16 4_565 0.97 2.67 3.33(2) 125 no
C20 H20B O26 2_655 0.97 2.39 3.29(2) 154 no
C20 H20C O46 . 0.97 2.44 3.01(2) 117 no
C21 H21A O47 . 0.97 2.63 3.57(3) 164 no
C21 H21B O16 4_665 0.97 2.47 3.44(3) 173 no
C21 H21C O41 . 0.97 2.57 3.14(3) 117 no
C22 H22A O20 2_655 0.98 2.44 3.20(3) 134 no
C22 H22B O15 2_555 0.98 2.64 3.46(3) 142 no
C23 H23A O19 2_555 0.97 2.56 3.43(4) 148 no
C23 H23C O4 . 0.97 2.68 3.33(4) 125 no
C24 H24A O5 . 0.98 2.18 3.12(9) 159 no
C24 H24B O3 4_666 0.98 2.59 3.48(8) 152 no
C25 H25A O38 . 0.97 2.59 3.43(6) 145 no

loop_
_geom_torsion_atom_site_label_1
_geom_torsion_atom_site_label_2
_geom_torsion_atom_site_label_3
_geom_torsion_atom_site_label_4
_geom_torsion_site_symmetry_1
_geom_torsion_site_symmetry_2
_geom_torsion_site_symmetry_3
_geom_torsion_site_symmetry_4
_geom_torsion
_geom_torsion_publ_flag
O10A P1 O7A W1 . . . . -178.3(12) ?
O8A P1 O7A W1 . . . . -57.4(16) ?
O9A P1 O7A W1 . . . . 59.1(15) ?
O10A P1 O7A W4 . . . . 58.1(14) ?
O8A P1 O7A W4 . . . . 179.0(11) ?
O9A P1 O7A W4 . . . . -64.5(13) ?
O10A P1 O7A W5 . . . . -57.4(14) ?
O8A P1 O7A W5 . . . . 63.5(13) ?
O9A P1 O7A W5 . . . . 180.0(11) ?
O10A P1 O8A W2 . . . . 179.0(11) ?
O7A P1 O8A W2 . . . . 57.6(15) ?
O9A P1 O8A W2 . . . . -57.4(16) ?
O10A P1 O8A W7 . . . . -60.4(13) ?
O7A P1 O8A W7 . . . . 178.1(11) ?
O9A P1 O8A W7 . . . . 63.2(13) ?
O10A P1 O8A W6 . . . . 58.0(15) ?
O7A P1 O8A W6 . . . . -63.5(14) ?
O9A P1 O8A W6 . . . . -178.4(11) ?
O10A P1 O9A W3 . . . . 179.4(11) ?
O8A P1 O9A W3 . . . . 57.4(15) ?
O7A P1 O9A W3 . . . . -59.0(14) ?
O10A P1 O9A W9 . . . . -56.3(15) ?
O8A P1 O9A W9 . . . . -178.3(11) ?
O7A P1 O9A W9 . . . . 65.3(14) ?
O10A P1 O9A W8 . . . . 58.6(14) ?
O8A P1 O9A W8 . . . . -63.4(14) ?
O7A P1 O9A W8 . . . . -179.8(11) ?
O8A P1 O10A W11 . . . . -59.0(15) ?
O7A P1 O10A W11 . . . . 61.0(14) ?
O9A P1 O10A W11 . . . . 179.8(11) ?
O8A P1 O10A W10 . . . . 179.0(11) ?
O7A P1 O10A W10 . . . . -61.1(13) ?
O9A P1 O10A W10 . . . . 57.8(14) ?
O8A P1 O10A W12 . . . . 61.6(14) ?
O7A P1 O10A W12 . . . . -178.4(11) ?
O9A P1 O10A W12 . . . . -59.6(14) ?
O9B P1 O7B W2 . . . . 179.0(14) ?
O8A P1 O7B W2 . . . . 0.1(14) ?
O8B P1 O7B W2 . . . . -56.2(18) ?
O10B P1 O7B W2 . . . . 59.3(19) ?
O9B P1 O7B W3 . . . . 58.3(16) ?
O8A P1 O7B W3 . . . . -120.7(16) ?
O8B P1 O7B W3 . . . . -177.0(11) ?
O10B P1 O7B W3 . . . . -61.4(15) ?
O7B P1 O8B W6 . . . . 55.1(16) ?
O9B P1 O8B W6 . . . . -179.7(12) ?
O10B P1 O8B W6 . . . . -64.4(16) ?
O7B P1 O8B W11 . . . . -177.4(11) ?
O9B P1 O8B W11 . . . . -52.1(15) ?
O10B P1 O8B W11 . . . . 63.2(14) ?
O7B P1 O8B W5 . . . . -63.0(14) ?
O9B P1 O8B W5 . . . . 62.2(15) ?
O10B P1 O8B W5 . . . . 177.6(11) ?
O7B P1 O9B W10 . . . . 179.1(14) ?
O8B P1 O9B W10 . . . . 55.2(17) ?
O10B P1 O9B W10 . . . . -58.9(17) ?
O7B P1 O9B W9 . . . . -56.0(17) ?
O10A P1 O9B W9 . . . . 124.8(15) ?
O8B P1 O9B W9 . . . . -179.9(11) ?
O10B P1 O9B W9 . . . . 66.0(15) ?
O7B P1 O10B W12 . . . . 179.4(14) ?
O9B P1 O10B W12 . . . . 56.5(16) ?
O8B P1 O10B W12 . . . . -62.0(15) ?
O7B P1 O10B W7 . . . . -56.2(16) ?
O9B P1 O10B W7 . . . . -179.1(12) ?
O8B P1 O10B W7 . . . . 62.4(15) ?
O7B P1 O10B W8 . . . . 58.6(16) ?
O9B P1 O10B W8 . . . . -64.3(15) ?
O8B P1 O10B W8 . . . . 177.2(12) ?
O16 W2 O12 W1 . . . . -152.1(16) ?
O18 W2 O12 W1 . . . . 32(3) ?
O17 W2 O12 W1 . . . . -48.6(16) ?
O19 W2 O12 W1 . . . . 106.8(17) ?
O8A W2 O12 W1 . . . . 43.7(16) ?
O7B W2 O12 W1 . . . . 13.9(14) ?
O11 W1 O12 W2 . . . . 150.0(16) ?
O15 W1 O12 W2 . . . . -106.8(17) ?
O13 W1 O12 W2 . . . . 48.9(16) ?
O14 W1 O12 W2 . . . . -28(3) ?
O7A W1 O12 W2 . . . . -43.5(17) ?
O11 W1 O13 W3 . . . . -154.9(14) ?
O12 W1 O13 W3 . . . . -50.7(14) ?
O15 W1 O13 W3 . . . . 27(2) ?
O14 W1 O13 W3 . . . . 103.5(15) ?
O7A W1 O13 W3 . . . . 40.2(13) ?
O11 W1 O14 W4 . . . . 155.1(17) ?
O12 W1 O14 W4 . . . . -26(3) ?
O15 W1 O14 W4 . . . . 51.9(17) ?
O13 W1 O14 W4 . . . . -104.0(17) ?
O7A W1 O14 W4 . . . . -9.6(15) ?
O11 W1 O15 W5 . . . . -155.9(16) ?
O12 W1 O15 W5 . . . . 99.9(16) ?
O13 W1 O15 W5 . . . . 22(3) ?
O14 W1 O15 W5 . . . . -54.2(17) ?
O7A W1 O15 W5 . . . . 7.5(13) ?
O27 W5 O15 W1 . . . . 155.5(15) ?
O24 W5 O15 W1 . . . . 55.1(17) ?
O28 W5 O15 W1 . . . . -22(3) ?
O29 W5 O15 W1 . . . . -100.7(16) ?
O7A W5 O15 W1 . . . . -7.4(13) ?
O8B W5 O15 W1 . . . . -40.4(16) ?
O20 W3 O17 W2 . . . . -153.1(14) ?
O22 W3 O17 W2 . . . . 102.8(15) ?
O21 W3 O17 W2 . . . . 28(2) ?
O13 W3 O17 W2 . . . . -52.6(14) ?
O9A W3 O17 W2 . . . . 39.9(14) ?
O7B W3 O17 W2 . . . . 10.6(12) ?
O16 W2 O18 W7 . . . . -154.7(15) ?
O12 W2 O18 W7 . . . . 21(3) ?
O17 W2 O18 W7 . . . . 101.7(16) ?
O19 W2 O18 W7 . . . . -54.3(16) ?
O8A W2 O18 W7 . . . . 8.1(14) ?
O7B W2 O18 W7 . . . . 37.4(16) ?
O33 W7 O18 W2 . . . . 156.9(15) ?
O31 W7 O18 W2 . . . . 54.8(16) ?
O34 W7 O18 W2 . . . . -23(3) ?
O35 W7 O18 W2 . . . . -101.5(17) ?
O10B W7 O18 W2 . . . . -38.5(16) ?
O8A W7 O18 W2 . . . . -8.1(14) ?
O30 W6 O19 W2 . . . . -157.0(15) ?
O29 W6 O19 W2 . . . . 98.9(16) ?
O32 W6 O19 W2 . . . . 20(3) ?
O31 W6 O19 W2 . . . . -55.9(16) ?
O8B W6 O19 W2 . . . . 35.6(16) ?
O8A W6 O19 W2 . . . . 6.8(14) ?
O39 W9 O21 W3 . . . . 155.7(17) ?
O37 W9 O21 W3 . . . . 55.4(18) ?
O26 W9 O21 W3 . . . . -101.4(18) ?
O40 W9 O21 W3 . . . . -25(3) ?
O9A W9 O21 W3 . . . . -8.1(15) ?
O9B W9 O21 W3 . . . . -37.3(18) ?
O36 W8 O22 W3 . . . . -154.0(15) ?
O35 W8 O22 W3 . . . . 103.7(17) ?
O37 W8 O22 W3 . . . . -53.2(17) ?
O38 W8 O22 W3 . . . . 26(3) ?
O9A W8 O22 W3 . . . . 8.9(14) ?
O10B W8 O22 W3 . . . . 41.1(16) ?
O20 W3 O22 W8 . . . . 153.4(16) ?
O17 W3 O22 W8 . . . . -104.0(17) ?
O21 W3 O22 W8 . . . . 52.2(17) ?
O13 W3 O22 W8 . . . . -26(3) ?
O9A W3 O22 W8 . . . . -9.1(14) ?
O7B W3 O22 W8 . . . . -39.7(16) ?
O27 W5 O24 W4 . . . . -155.0(17) ?
O28 W5 O24 W4 . . . . 101.3(19) ?
O15 W5 O24 W4 . . . . -52.8(19) ?
O29 W5 O24 W4 . . . . 27(3) ?
O7A W5 O24 W4 . . . . 7.2(15) ?
O8B W5 O24 W4 . . . . 40.9(19) ?
O41 W10 O25 W4 . . . . 157.1(15) ?
O40 W10 O25 W4 . . . . 54.2(15) ?
O43 W10 O25 W4 . . . . -21(2) ?
O42 W10 O25 W4 . . . . -102.7(15) ?
O9B W10 O25 W4 . . . . -8.8(13) ?
O10A W10 O25 W4 . . . . -39.2(14) ?
O23 W4 O26 W9 . . . . 154.1(16) ?
O25 W4 O26 W9 . . . . 53.0(17) ?
O14 W4 O26 W9 . . . . -103.9(18) ?
O24 W4 O26 W9 . . . . -23(3) ?
O7A W4 O26 W9 . . . . -41.2(17) ?
O44 W11 O28 W5 . . . . -149.6(19) ?
O45 W11 O28 W5 . . . . 33(3) ?
O42 W11 O28 W5 . . . . 109(2) ?
O32 W11 O28 W5 . . . . -47(2) ?
O8B W11 O28 W5 . . . . 11.1(17) ?
O10A W11 O28 W5 . . . . 44.6(19) ?
O27 W5 O28 W11 . . . . 150.5(19) ?
O24 W5 O28 W11 . . . . -109(2) ?
O15 W5 O28 W11 . . . . -32(3) ?
O29 W5 O28 W11 . . . . 47(2) ?
O7A W5 O28 W11 . . . . -45(2) ?
O8B W5 O28 W11 . . . . -10.9(17) ?
O30 W6 O29 W5 . . . . 152.2(16) ?
O19 W6 O29 W5 . . . . -103.7(18) ?
O32 W6 O29 W5 . . . . 51.3(17) ?
O31 W6 O29 W5 . . . . -24(3) ?
O8B W6 O29 W5 . . . . -8.5(15) ?
O8A W6 O29 W5 . . . . -40.5(17) ?
O33 W7 O31 W6 . . . . -154.3(14) ?
O18 W7 O31 W6 . . . . -51.1(15) ?
O34 W7 O31 W6 . . . . 105.4(15) ?
O35 W7 O31 W6 . . . . 28(2) ?
O10B W7 O31 W6 . . . . 43.6(15) ?
O8A W7 O31 W6 . . . . 9.9(12) ?
O30 W6 O32 W11 . . . . -154.5(15) ?
O29 W6 O32 W11 . . . . -50.9(16) ?
O19 W6 O32 W11 . . . . 29(2) ?
O31 W6 O32 W11 . . . . 104.4(16) ?
O8B W6 O32 W11 . . . . 10.7(14) ?
O8A W6 O32 W11 . . . . 40.2(15) ?
O46 W12 O34 W7 . . . . -156.1(16) ?
O38 W12 O34 W7 . . . . -54.9(17) ?
O45 W12 O34 W7 . . . . 102.9(17) ?
O43 W12 O34 W7 . . . . 23(3) ?
O10B W12 O34 W7 . . . . 8.1(14) ?
O10A W12 O34 W7 . . . . 39.4(17) ?
O36 W8 O35 W7 . . . . 152.6(18) ?
O22 W8 O35 W7 . . . . -104.6(19) ?
O37 W8 O35 W7 . . . . -31(3) ?
O38 W8 O35 W7 . . . . 51.3(19) ?
O9A W8 O35 W7 . . . . -43.3(19) ?
O10B W8 O35 W7 . . . . -8.1(16) ?
O39 W9 O37 W8 . . . . -157.3(19) ?
O21 W9 O37 W8 . . . . -55.8(19) ?
O26 W9 O37 W8 . . . . 20(3) ?
O40 W9 O37 W8 . . . . 100(2) ?
O9A W9 O37 W8 . . . . 4.9(17) ?
O9B W9 O37 W8 . . . . 38(2) ?
O36 W8 O37 W9 . . . . 157.9(18) ?
O35 W8 O37 W9 . . . . -19(3) ?
O22 W8 O37 W9 . . . . 55(2) ?
O38 W8 O37 W9 . . . . -101(2) ?
O9A W8 O37 W9 . . . . -4.8(16) ?
O10B W8 O37 W9 . . . . -39(2) ?
O46 W12 O38 W8 . . . . 154.4(16) ?
O34 W12 O38 W8 . . . . 53.9(17) ?
O45 W12 O38 W8 . . . . -25(3) ?
O43 W12 O38 W8 . . . . -102.7(17) ?
O10B W12 O38 W8 . . . . -7.5(14) ?
O10A W12 O38 W8 . . . . -38.9(17) ?
O41 W10 O40 W9 . . . . -155.5(15) ?
O43 W10 O40 W9 . . . . 102.8(15) ?
O25 W10 O40 W9 . . . . -53.9(14) ?
O42 W10 O40 W9 . . . . 24(2) ?
O9B W10 O40 W9 . . . . 9.5(12) ?
O10A W10 O40 W9 . . . . 38.4(14) ?
O44 W11 O42 W10 . . . . 155.1(12) ?
O28 W11 O42 W10 . . . . -101.4(14) ?
O45 W11 O42 W10 . . . . 53.8(13) ?
O32 W11 O42 W10 . . . . -26(2) ?
O8B W11 O42 W10 . . . . -38.8(13) ?
O10A W11 O42 W10 . . . . -9.3(11) ?
O41 W10 O43 W12 . . . . 152.1(16) ?
O40 W10 O43 W12 . . . . -105.1(16) ?
O25 W10 O43 W12 . . . . -30(2) ?
O42 W10 O43 W12 . . . . 51.8(15) ?
O9B W10 O43 W12 . . . . -40.9(15) ?
O10A W10 O43 W12 . . . . -9.6(13) ?
O44 W11 O45 W12 . . . . -156.5(14) ?
O28 W11 O45 W12 . . . . 21(3) ?
O42 W11 O45 W12 . . . . -54.7(15) ?
O32 W11 O45 W12 . . . . 101.2(15) ?
O8B W11 O45 W12 . . . . 40.4(15) ?
O10A W11 O45 W12 . . . . 8.1(12) ?
O46 W12 O45 W11 . . . . 157.1(14) ?
O38 W12 O45 W11 . . . . -23(3) ?
O34 W12 O45 W11 . . . . -102.5(15) ?
O43 W12 O45 W11 . . . . 54.0(15) ?
O10B W12 O45 W11 . . . . -39.3(15) ?
O10A W12 O45 W11 . . . . -8.0(12) ?
C2 N2 C1 N1 . . . . -1(2) ?
C6 N2 C1 N1 . . . . -175.5(15) ?
C5 N1 C1 N2 . . . . 1(2) ?
C1 N2 C2 C5 . . . . 1.5(19) ?
C6 N2 C2 C5 . . . . 175.3(16) ?
C1 N2 C2 C3 . . . . -175.1(19) ?
C6 N2 C2 C3 . . . . -1(3) ?
C4 N3 C3 O1 . . . . 178.1(16) ?
C4 N3 C3 C2 . . . . 1(3) ?
C5 C2 C3 O1 . . . . -176.7(17) ?
N2 C2 C3 O1 . . . . -1(3) ?
C5 C2 C3 N3 . . . . 0(2) ?
N2 C2 C3 N3 . . . . 175.9(17) ?
C3 N3 C4 O2 . . . . -179.5(18) ?
C3 N3 C4 N4 . . . . -1(3) ?
C5 N4 C4 O2 . . . . 178.0(16) ?
C7 N4 C4 O2 . . . . -9(3) ?
C5 N4 C4 N3 . . . . -1(2) ?
C7 N4 C4 N3 . . . . 172.7(15) ?
C1 N1 C5 N4 . . . . 177.3(17) ?
C1 N1 C5 C2 . . . . 0(2) ?
C4 N4 C5 N1 . . . . -175.2(16) ?
C7 N4 C5 N1 . . . . 11(3) ?
C4 N4 C5 C2 . . . . 2(2) ?
C7 N4 C5 C2 . . . . -171.8(16) ?
N2 C2 C5 N1 . . . . -0.9(19) ?
C3 C2 C5 N1 . . . . 176.1(15) ?
N2 C2 C5 N4 . . . . -178.3(15) ?
C3 C2 C5 N4 . . . . -1(3) ?
C9 N6 C8 N5 . . . . -1.6(19) ?
C13 N6 C8 N5 . . . . -175.8(15) ?
C12 N5 C8 N6 . . . . 1.1(19) ?
C8 N6 C9 C12 . . . . 1.3(18) ?
C13 N6 C9 C12 . . . . 175.4(15) ?
C8 N6 C9 C10 . . . . -176.4(16) ?
C13 N6 C9 C10 . . . . -2(3) ?
C11 N7 C10 O3 . . . . -172.1(17) ?
C11 N7 C10 C9 . . . . 4(2) ?
C12 C9 C10 O3 . . . . 176.0(15) ?
N6 C9 C10 O3 . . . . -7(3) ?
C12 C9 C10 N7 . . . . 0(2) ?
N6 C9 C10 N7 . . . . 177.2(16) ?
C10 N7 C11 O4 . . . . 177.9(17) ?
C10 N7 C11 N8 . . . . -5(3) ?
C12 N8 C11 O4 . . . . 178.6(16) ?
C14 N8 C11 O4 . . . . -10(3) ?
C12 N8 C11 N7 . . . . 2(2) ?
C14 N8 C11 N7 . . . . 173.1(15) ?
C8 N5 C12 C9 . . . . -0.3(18) ?
C8 N5 C12 N8 . . . . 179.7(15) ?
N6 C9 C12 N5 . . . . -0.6(17) ?
C10 C9 C12 N5 . . . . 177.5(13) ?
N6 C9 C12 N8 . . . . 179.4(14) ?
C10 C9 C12 N8 . . . . -3(2) ?
C11 N8 C12 N5 . . . . -178.2(15) ?
C14 N8 C12 N5 . . . . 10(2) ?
C11 N8 C12 C9 . . . . 2(2) ?
C14 N8 C12 C9 . . . . -169.6(15) ?
C19 N9 C15 N10 . . . . 1(2) ?
C16 N10 C15 N9 . . . . -1(2) ?
C20 N10 C15 N9 . . . . -179.8(17) ?
C15 N10 C16 C19 . . . . 1(2) ?
C20 N10 C16 C19 . . . . 179.2(18) ?
C15 N10 C16 C17 . . . . 180.0(18) ?
C20 N10 C16 C17 . . . . -2(3) ?
C18 N11 C17 O5 . . . . -173.9(17) ?
C18 N11 C17 C16 . . . . 7(2) ?
C19 C16 C17 O5 . . . . 179(2) ?
N10 C16 C17 O5 . . . . 0(3) ?
C19 C16 C17 N11 . . . . -2(2) ?
N10 C16 C17 N11 . . . . 178.7(16) ?
C19 N12 C18 O6 . . . . -179.6(15) ?
C21 N12 C18 O6 . . . . -7(3) ?
C19 N12 C18 N11 . . . . 2(2) ?
C21 N12 C18 N11 . . . . 174.4(16) ?
C17 N11 C18 O6 . . . . 174.7(16) ?
C17 N11 C18 N12 . . . . -7(3) ?
N10 C16 C19 N9 . . . . -0.1(19) ?
C17 C16 C19 N9 . . . . -179.3(16) ?
N10 C16 C19 N12 . . . . 177.5(15) ?
C17 C16 C19 N12 . . . . -2(3) ?
C15 N9 C19 C16 . . . . -1(2) ?
C15 N9 C19 N12 . . . . -178.3(16) ?
C18 N12 C19 C16 . . . . 2(3) ?
C21 N12 C19 C16 . . . . -170.1(18) ?
C18 N12 C19 N9 . . . . 179.0(16) ?
C21 N12 C19 N9 . . . . 7(3) ?

_cod_database_fobs_code 2022196
